data_7207851
loop_
_publ_author_name
'Burrows, Andrew D.'
'Mahon, Mary F.'
'Raithby, Paul R.'
'Warren, Anna J.'
'Teat, Simon J.'
'Warren, John E.'

_publ_section_title
;
 The effect of carboxylate and N,N&#x2032;-ditopic ligand lengths on the
 structures of copper and zinc coordination polymers
;
_journal_issue 10
_journal_name_full CrystEngComm
_journal_page_first 3658
_journal_paper_doi 10.1039/c2ce06709a
_journal_volume 14
_journal_year 2012
_chemical_formula_sum 'C32.5 H29 Cu N O4.5'
_chemical_formula_weight 569.11
_chemical_name_systematic
;
?
;
_space_group_IT_number 15
_symmetry_cell_setting monoclinic
_symmetry_space_group_name_Hall '-C 2yc'
_symmetry_space_group_name_H-M 'C 1 2/c 1'
_atom_sites_solution_hydrogens geom
_atom_sites_solution_primary direct
_atom_sites_solution_secondary difmap
_audit_creation_method SHELXL-97
_cell_angle_alpha 90.00
_cell_angle_beta 103.799(2)
_cell_angle_gamma 90.00
_cell_formula_units_Z 8
_cell_length_a 23.320(3)
_cell_length_b 9.5701(14)
_cell_length_c 26.478(4)
_cell_measurement_reflns_used 3619
_cell_measurement_temperature 150(2)
_cell_measurement_theta_max 25.164
_cell_measurement_theta_min 2.258
_cell_volume 5738.7(14)
_computing_cell_refinement 'local programs'
_computing_data_collection 'Bruker SMART'
_computing_data_reduction 'Bruker SAINT'
_computing_molecular_graphics 'ORTEX (P.McArdle, 1995)'
_computing_publication_material 'SHELXL-97/2 (Sheldrick,1997)'
_computing_structure_refinement 'Bruker SHELXTL'
_computing_structure_solution 'Bruker SHELXTL'
_diffrn_ambient_temperature 150(2)
_diffrn_measured_fraction_theta_full 0.994
_diffrn_measured_fraction_theta_max 0.994
_diffrn_measurement_device_type 'Bruker APEXII diffractometer'
_diffrn_measurement_method '\w rotation with narrow frames'
_diffrn_radiation_monochromator 'Silicon 111'
_diffrn_radiation_source 'Daresbury SRS station 9.8'
_diffrn_radiation_type Synchrotron
_diffrn_radiation_wavelength 0.7848
_diffrn_reflns_av_R_equivalents 0.0727
_diffrn_reflns_av_sigmaI/netI 0.0670
_diffrn_reflns_limit_h_max 28
_diffrn_reflns_limit_h_min -28
_diffrn_reflns_limit_k_max 11
_diffrn_reflns_limit_k_min -11
_diffrn_reflns_limit_l_max 32
_diffrn_reflns_limit_l_min -31
_diffrn_reflns_number 22246
_diffrn_reflns_theta_full 25.00
_diffrn_reflns_theta_max 25.00
_diffrn_reflns_theta_min 3.52
_exptl_absorpt_coefficient_mu 0.800
_exptl_absorpt_correction_T_max 0.97
_exptl_absorpt_correction_T_min 0.93
_exptl_absorpt_correction_type multi-scan
_exptl_absorpt_process_details
;
?
;
_exptl_crystal_density_diffrn 1.317
_exptl_crystal_density_method 'not measured'
_exptl_crystal_description Block
_exptl_crystal_F_000 2368
_exptl_crystal_size_max 0.08
_exptl_crystal_size_mid 0.06
_exptl_crystal_size_min 0.03
_refine_diff_density_max 0.916
_refine_diff_density_min -0.497
_refine_diff_density_rms 0.092
_refine_ls_extinction_coef 0.0070(10)
_refine_ls_extinction_expression Fc^*^=kFc[1+0.001xFc^2^\l^3^/sin(2\q)]^-1/4^
_refine_ls_extinction_method SHELXL
_refine_ls_goodness_of_fit_ref 1.039
_refine_ls_hydrogen_treatment constr
_refine_ls_matrix_type full
_refine_ls_number_parameters 346
_refine_ls_number_reflns 5395
_refine_ls_number_restraints 0
_refine_ls_restrained_S_all 1.039
_refine_ls_R_factor_all 0.1143
_refine_ls_R_factor_gt 0.0768
_refine_ls_shift/su_max 0.000
_refine_ls_shift/su_mean 0.000
_refine_ls_structure_factor_coef Fsqd
_refine_ls_weighting_details 'calc w=1/[\s^2^(Fo^2^)+(0.1352P)^2^+8.3797P] where P=(Fo^2^+2Fc^2^)/3'
_refine_ls_weighting_scheme calc
_refine_ls_wR_factor_gt 0.2140
_refine_ls_wR_factor_ref 0.2340
_reflns_number_gt 3400
_reflns_number_total 5395
_reflns_threshold_expression >2sigma(I)
_cod_data_source_file c2ce06709a.txt
_cod_data_source_block compound2_bath820
_cod_depositor_comments
;
The following automatic conversions were performed:

'_symmetry_cell_setting' value 'Monoclinic' changed to 'monoclinic'
according to /home/saulius/struct/CIF-dictionaries/cif_core.dic
dictionary named 'cif_core.dic' version 2.4.1 from
2010-06-29.

'_exptl_absorpt_correction_type' value 'Multi-Scan'
changed to 'multi-scan' according to
/home/saulius/struct/CIF-dictionaries/cif_core.dic dictionary named
'cif_core.dic' version 2.4.1 from 2010-06-29.

Automatic conversion script
Id: cif_fix_values 1715 2011-07-08 13:25:40Z adriana 
;
_cod_original_sg_symbol_H-M C2/c
_cod_original_formula_sum 'C32.50 H29 Cu N O4.50'
_cod_database_code 7207851

loop_
_symmetry_equiv_pos_as_xyz
'x, y, z'
'-x, y, -z+1/2'
'x+1/2, y+1/2, z'
'-x+1/2, y+1/2, -z+1/2'
'-x, -y, -z'
'x, -y, z-1/2'
'-x+1/2, -y+1/2, -z'
'x+1/2, -y+1/2, z-1/2'

loop_
_atom_site_label
_atom_site_type_symbol
_atom_site_fract_x
_atom_site_fract_y
_atom_site_fract_z
_atom_site_U_iso_or_equiv
_atom_site_adp_type
_atom_site_occupancy
_atom_site_symmetry_multiplicity
_atom_site_calc_flag
_atom_site_refinement_flags
_atom_site_disorder_assembly
_atom_site_disorder_group
Cu1 Cu 0.0000 0.86702(8) 0.2500 0.0476(4) Uani 1 2 d S . .
Cu2 Cu 0.0000 0.59344(8) 0.2500 0.0519(4) Uani 1 2 d S . .
O1 O 0.04176(17) 0.8404(3) 0.19387(16) 0.0533(10) Uani 1 1 d . A 1
O2 O 0.01952(18) 0.6118(3) 0.18230(16) 0.0562(11) Uani 1 1 d . A 1
O3 O 0.07582(16) 0.8479(3) 0.30229(15) 0.0504(10) Uani 1 1 d . A .
O4 O 0.08483(17) 0.6212(3) 0.28445(17) 0.0570(11) Uani 1 1 d . . .
N1 N 0.0000 1.0955(5) 0.2500 0.0446(16) Uani 1 2 d S . .
N2 N 0.0000 1.3645(5) 0.2500 0.0464(16) Uani 1 2 d S . .
C1 C 0.0404(2) 0.7255(5) 0.1693(2) 0.0520(15) Uani 1 1 d . A 1
C2 C 0.0648(3) 0.7205(5) 0.1230(2) 0.0541(15) Uani 1 1 d . A 1
C3 C 0.0888(3) 0.8392(6) 0.1050(3) 0.0549(15) Uani 1 1 d . A 1
H3 H 0.0896 0.9248 0.1233 0.066 Uiso 1 1 calc R A 1
C4 C 0.1109(3) 0.8349(6) 0.0624(3) 0.0600(17) Uani 1 1 d . A 1
H4 H 0.1263 0.9182 0.0512 0.072 Uiso 1 1 calc R A 1
C5 C 0.1118(3) 0.7110(6) 0.0337(3) 0.0600(17) Uani 1 1 d . A 1
C6 C 0.0900(4) 0.5918(6) 0.0531(3) 0.076(2) Uani 1 1 d . A 1
H6 H 0.0919 0.5045 0.0366 0.091 Uiso 1 1 calc R A 1
C7 C 0.0663(4) 0.5975(6) 0.0947(3) 0.070(2) Uani 1 1 d . A 1
H7 H 0.0499 0.5148 0.1053 0.084 Uiso 1 1 calc R A 1
C8 C 0.1343(3) 0.7052(6) -0.0142(3) 0.0646(18) Uani 1 1 d . A 1
C9 C 0.1131(4) 0.6105(7) -0.0528(3) 0.082(2) Uani 1 1 d . A 1
H9 H 0.0824 0.5484 -0.0495 0.098 Uiso 1 1 calc R A 1
C10 C 0.1360(5) 0.6037(9) -0.0971(4) 0.099(3) Uani 1 1 d . A 1
H10 H 0.1209 0.5350 -0.1227 0.119 Uiso 1 1 calc R A 1
C12 C 0.1981(5) 0.7891(9) -0.0691(4) 0.118(4) Uani 1 1 d . A 1
H12 H 0.2267 0.8542 -0.0748 0.142 Uiso 1 1 calc R A 1
C13 C 0.1772(5) 0.7968(9) -0.0240(4) 0.108(3) Uani 1 1 d . A 1
H13 H 0.1926 0.8669 0.0009 0.129 Uiso 1 1 calc R A 1
C14 C 0.1040(2) 0.7341(5) 0.3062(2) 0.0497(14) Uani 1 1 d . A .
C15 C 0.1647(2) 0.7335(5) 0.3400(2) 0.0462(13) Uani 1 1 d . . .
C16 C 0.1833(3) 0.8353(6) 0.3777(3) 0.0618(17) Uani 1 1 d . A .
H16 H 0.1570 0.9082 0.3816 0.074 Uiso 1 1 calc R . .
C17 C 0.2388(3) 0.8313(6) 0.4091(3) 0.0602(17) Uani 1 1 d . . .
H17 H 0.2502 0.9002 0.4355 0.072 Uiso 1 1 calc R A .
C18 C 0.2793(2) 0.7280(5) 0.4035(2) 0.0465(13) Uani 1 1 d . A .
C19 C 0.2603(2) 0.6279(5) 0.3658(2) 0.0491(14) Uani 1 1 d . . .
H19 H 0.2869 0.5565 0.3611 0.059 Uiso 1 1 calc R A .
C20 C 0.2037(2) 0.6291(5) 0.3348(2) 0.0471(13) Uani 1 1 d . A .
H20 H 0.1914 0.5575 0.3097 0.056 Uiso 1 1 calc R . .
C21 C 0.3399(3) 0.7239(5) 0.4367(2) 0.0505(14) Uani 1 1 d . . .
C22 C 0.3506(3) 0.7333(7) 0.4906(3) 0.0699(18) Uani 1 1 d . A .
H22 H 0.3184 0.7464 0.5064 0.084 Uiso 1 1 calc R . .
C23 C 0.4068(3) 0.7240(8) 0.5212(3) 0.078(2) Uani 1 1 d . . .
H23 H 0.4133 0.7294 0.5580 0.094 Uiso 1 1 calc R A .
C24 C 0.4545(3) 0.7066(7) 0.4989(3) 0.078(2) Uani 1 1 d . A .
H24 H 0.4934 0.6991 0.5202 0.094 Uiso 1 1 calc R . .
C25 C 0.4451(3) 0.7004(6) 0.4463(3) 0.0665(18) Uani 1 1 d . . .
H25 H 0.4776 0.6904 0.4307 0.080 Uiso 1 1 calc R A .
C26 C 0.3883(3) 0.7086(6) 0.4151(3) 0.0568(15) Uani 1 1 d . A .
H26 H 0.3823 0.7036 0.3784 0.068 Uiso 1 1 calc R . .
C27 C 0.0135(6) 1.1451(9) 0.1986(4) 0.049(3) Uani 0.50 1 d P B -1
H27A H 0.0524 1.1087 0.1960 0.058 Uiso 0.50 1 calc PR B -1
H27B H -0.0169 1.1088 0.1688 0.058 Uiso 0.50 1 calc PR B -1
C28 C 0.0139(5) 1.3054(9) 0.1972(4) 0.043(2) Uani 0.50 1 d P B -1
H28A H -0.0163 1.3392 0.1667 0.052 Uiso 1 1 calc R B -1
H28B H 0.0530 1.3391 0.1939 0.052 Uiso 1 1 calc R B -1
C29 C -0.0562(5) 1.1492(9) 0.2515(6) 0.056(3) Uani 0.50 1 d P B -1
H29A H -0.0670 1.1151 0.2833 0.067 Uiso 0.50 1 calc PR B -1
H29B H -0.0860 1.1140 0.2210 0.067 Uiso 0.50 1 calc PR B -1
C30 C -0.0570(4) 1.3123(10) 0.2511(5) 0.041(3) Uani 0.50 1 d P B -1
H30A H -0.0866 1.3461 0.2202 0.050 Uiso 0.50 1 calc PR B -1
H30B H -0.0684 1.3471 0.2826 0.050 Uiso 0.50 1 calc PR B -1
C31 C 0.0470(6) 1.1532(9) 0.2923(5) 0.051(3) Uani 0.50 1 d P B -1
H31A H 0.0858 1.1181 0.2888 0.061 Uiso 0.50 1 calc PR B -1
H31B H 0.0410 1.1213 0.3262 0.061 Uiso 0.50 1 calc PR B -1
C32 C 0.0468(5) 1.3122(9) 0.2907(6) 0.055(3) Uani 0.50 1 d P B -1
H32A H 0.0423 1.3489 0.3245 0.066 Uiso 0.50 1 calc PR B -1
H32B H 0.0851 1.3456 0.2853 0.066 Uiso 0.50 1 calc PR B -1
C33 C 0.1775(4) 0.6887(9) -0.1046(4) 0.093(3) Uani 1 1 d . A 1
H11 H 0.1929 0.6795 -0.1346 0.111 Uiso 1 1 calc R A 1

loop_
_atom_site_aniso_label
_atom_site_aniso_U_11
_atom_site_aniso_U_22
_atom_site_aniso_U_33
_atom_site_aniso_U_23
_atom_site_aniso_U_13
_atom_site_aniso_U_12
Cu1 0.0498(6) 0.0116(4) 0.0708(7) 0.000 -0.0067(5) 0.000
Cu2 0.0529(6) 0.0112(4) 0.0783(8) 0.000 -0.0107(5) 0.000
O1 0.059(2) 0.0198(17) 0.074(3) -0.0054(17) 0.001(2) 0.0008(15)
O2 0.066(3) 0.0172(17) 0.076(3) -0.0029(16) -0.002(2) 0.0030(16)
O3 0.051(2) 0.0220(17) 0.068(3) 0.0031(16) -0.0063(18) -0.0034(15)
O4 0.053(2) 0.0202(17) 0.083(3) 0.0000(17) -0.013(2) -0.0038(15)
N1 0.048(4) 0.015(3) 0.063(4) 0.000 -0.001(3) 0.000
N2 0.054(4) 0.014(3) 0.063(4) 0.000 -0.001(3) 0.000
C1 0.052(3) 0.021(2) 0.074(4) 0.004(2) -0.003(3) 0.005(2)
C2 0.063(4) 0.022(2) 0.067(4) -0.002(2) -0.005(3) 0.007(2)
C3 0.056(3) 0.035(3) 0.069(4) -0.012(3) 0.006(3) -0.004(2)
C4 0.057(4) 0.039(3) 0.079(5) -0.013(3) 0.006(3) 0.000(3)
C5 0.062(4) 0.035(3) 0.077(4) -0.004(3) 0.004(3) 0.012(3)
C6 0.128(6) 0.027(3) 0.068(5) -0.006(3) 0.013(4) 0.018(3)
C7 0.116(6) 0.025(3) 0.064(4) 0.002(3) 0.011(4) 0.005(3)
C8 0.066(4) 0.038(3) 0.084(5) -0.010(3) 0.008(4) 0.009(3)
C9 0.109(6) 0.055(4) 0.090(6) -0.017(4) 0.041(5) -0.009(4)
C10 0.133(8) 0.064(5) 0.100(7) -0.023(4) 0.025(6) 0.015(5)
C12 0.174(11) 0.059(5) 0.139(9) -0.012(5) 0.070(8) -0.010(6)
C13 0.144(9) 0.065(5) 0.132(8) -0.036(5) 0.067(7) -0.017(5)
C14 0.053(3) 0.019(2) 0.070(4) 0.006(2) 0.001(3) -0.007(2)
C15 0.052(3) 0.022(2) 0.060(3) 0.005(2) 0.004(3) -0.004(2)
C16 0.055(4) 0.038(3) 0.085(5) -0.015(3) 0.003(3) 0.005(3)
C17 0.055(4) 0.040(3) 0.076(4) -0.015(3) -0.003(3) 0.003(3)
C18 0.048(3) 0.034(3) 0.055(3) -0.003(2) 0.008(3) -0.004(2)
C19 0.050(3) 0.036(3) 0.061(4) -0.004(2) 0.012(3) 0.000(2)
C20 0.056(3) 0.034(3) 0.050(3) -0.005(2) 0.010(3) -0.005(2)
C21 0.059(3) 0.035(3) 0.053(3) -0.005(2) 0.007(3) -0.004(2)
C22 0.065(4) 0.072(4) 0.069(4) -0.007(3) 0.009(3) -0.004(3)
C23 0.071(5) 0.086(5) 0.069(5) -0.003(4) -0.001(4) 0.000(4)
C24 0.059(4) 0.069(5) 0.093(6) -0.011(4) -0.011(4) 0.004(3)
C25 0.053(4) 0.048(4) 0.096(6) -0.019(3) 0.015(4) -0.005(3)
C26 0.065(4) 0.035(3) 0.070(4) -0.005(3) 0.017(3) -0.003(3)
C27 0.087(9) 0.019(5) 0.041(6) 0.003(4) 0.016(6) 0.000(5)
C28 0.048(6) 0.022(5) 0.058(7) 0.009(4) 0.011(5) -0.005(4)
C29 0.053(7) 0.011(4) 0.100(11) -0.001(5) 0.012(7) 0.007(4)
C30 0.043(6) 0.022(5) 0.056(7) 0.013(5) 0.004(5) -0.002(4)
C31 0.074(8) 0.011(4) 0.056(7) -0.008(4) -0.007(6) -0.005(4)
C32 0.063(7) 0.008(4) 0.081(9) 0.002(5) -0.009(7) -0.006(4)
C33 0.109(7) 0.061(5) 0.110(7) -0.018(5) 0.029(5) 0.003(5)

loop_
_atom_type_symbol
_atom_type_description
_atom_type_scat_dispersion_real
_atom_type_scat_dispersion_imag
_atom_type_scat_source
C C 0.0033 0.0016 'International Tables Vol C Tables 4.2.6.8 and 6.1.1.4'
H H 0.0000 0.0000 'International Tables Vol C Tables 4.2.6.8 and 6.1.1.4'
N N 0.0061 0.0033 'International Tables Vol C Tables 4.2.6.8 and 6.1.1.4'
O O 0.0106 0.0060 'International Tables Vol C Tables 4.2.6.8 and 6.1.1.4'
Cu Cu 0.3201 1.2651 'International Tables Vol C Tables 4.2.6.8 and 6.1.1.4'

loop_
_geom_angle_atom_site_label_1
_geom_angle_atom_site_label_2
_geom_angle_atom_site_label_3
_geom_angle
_geom_angle_site_symmetry_1
_geom_angle_site_symmetry_3
O3 Cu1 O3 169.37(19) 2 .
O3 Cu1 O1 88.87(16) 2 .
O3 Cu1 O1 89.76(16) . .
O3 Cu1 O1 89.76(16) 2 2
O3 Cu1 O1 88.87(16) . 2
O1 Cu1 O1 165.18(19) . 2
O3 Cu1 N1 95.31(9) 2 .
O3 Cu1 N1 95.31(9) . .
O1 Cu1 N1 97.41(10) . .
O1 Cu1 N1 97.41(10) 2 .
O3 Cu1 Cu2 84.69(9) 2 .
O3 Cu1 Cu2 84.69(9) . .
O1 Cu1 Cu2 82.59(10) . .
O1 Cu1 Cu2 82.59(10) 2 .
N1 Cu1 Cu2 180.000(1) . .
O2 Cu2 O2 169.70(19) . 2
O2 Cu2 O4 89.14(18) . .
O2 Cu2 O4 89.49(18) 2 .
O2 Cu2 O4 89.49(18) . 2
O2 Cu2 O4 89.14(18) 2 2
O4 Cu2 O4 164.63(19) . 2
O2 Cu2 N2 95.15(9) . 1_545
O2 Cu2 N2 95.15(9) 2 1_545
O4 Cu2 N2 97.69(10) . 1_545
O4 Cu2 N2 97.69(10) 2 1_545
O2 Cu2 Cu1 84.85(9) . .
O2 Cu2 Cu1 84.85(9) 2 .
O4 Cu2 Cu1 82.31(10) . .
O4 Cu2 Cu1 82.31(10) 2 .
N2 Cu2 Cu1 180.0 1_545 .
C1 O1 Cu1 122.5(4) . .
C1 O2 Cu2 120.8(4) . .
C14 O3 Cu1 119.9(3) . .
C14 O4 Cu2 122.2(4) . .
C29 N1 C29 137.5(9) 2 .
C29 N1 C31 111.6(7) 2 2
C29 N1 C31 50.2(7) . 2
C29 N1 C31 50.2(7) 2 .
C29 N1 C31 111.6(7) . .
C31 N1 C31 136.0(8) 2 .
C29 N1 C27 58.6(7) 2 .
C29 N1 C27 107.3(8) . .
C31 N1 C27 59.1(7) 2 .
C31 N1 C27 106.5(7) . .
C29 N1 C27 107.3(8) 2 2
C29 N1 C27 58.6(7) . 2
C31 N1 C27 106.5(7) 2 2
C31 N1 C27 59.1(7) . 2
C27 N1 C27 144.2(8) . 2
C29 N1 Cu1 111.2(4) 2 .
C29 N1 Cu1 111.2(4) . .
C31 N1 Cu1 112.0(4) 2 .
C31 N1 Cu1 112.0(4) . .
C27 N1 Cu1 107.9(4) . .
C27 N1 Cu1 107.9(4) 2 .
C30 N2 C30 139.1(9) . 2
C30 N2 C32 49.1(7) . 2
C30 N2 C32 114.2(6) 2 2
C30 N2 C32 114.2(6) . .
C30 N2 C32 49.1(7) 2 .
C32 N2 C32 139.0(8) 2 .
C30 N2 C28 106.1(6) . .
C30 N2 C28 58.5(6) 2 .
C32 N2 C28 59.9(7) 2 .
C32 N2 C28 104.8(7) . .
C30 N2 C28 58.5(6) . 2
C30 N2 C28 106.1(6) 2 2
C32 N2 C28 104.8(7) 2 2
C32 N2 C28 59.9(7) . 2
C28 N2 C28 138.9(7) . 2
C30 N2 Cu2 110.5(4) . 1_565
C30 N2 Cu2 110.5(4) 2 1_565
C32 N2 Cu2 110.5(4) 2 1_565
C32 N2 Cu2 110.5(4) . 1_565
C28 N2 Cu2 110.5(4) . 1_565
C28 N2 Cu2 110.5(4) 2 1_565
O2 C1 O1 124.4(6) . .
O2 C1 C2 116.6(5) . .
O1 C1 C2 119.1(5) . .
C3 C2 C7 115.9(6) . .
C3 C2 C1 121.6(5) . .
C7 C2 C1 122.5(5) . .
C4 C3 C2 121.6(5) . .
C4 C3 H3 119.2 . .
C2 C3 H3 119.2 . .
C3 C4 C5 122.3(6) . .
C3 C4 H4 118.8 . .
C5 C4 H4 118.8 . .
C6 C5 C4 115.7(7) . .
C6 C5 C8 121.3(5) . .
C4 C5 C8 123.0(6) . .
C7 C6 C5 121.8(6) . .
C7 C6 H6 119.1 . .
C5 C6 H6 119.1 . .
C6 C7 C2 122.6(6) . .
C6 C7 H7 118.7 . .
C2 C7 H7 118.7 . .
C9 C8 C13 115.0(7) . .
C9 C8 C5 121.6(6) . .
C13 C8 C5 123.3(6) . .
C8 C9 C10 120.9(8) . .
C8 C9 H9 119.5 . .
C10 C9 H9 119.5 . .
C33 C10 C9 122.6(8) . .
C33 C10 H10 118.7 . .
C9 C10 H10 118.7 . .
C33 C12 C13 119.6(9) . .
C33 C12 H12 120.2 . .
C13 C12 H12 120.2 . .
C12 C13 C8 122.5(8) . .
C12 C13 H13 118.7 . .
C8 C13 H13 118.7 . .
O4 C14 O3 125.6(5) . .
O4 C14 C15 117.3(4) . .
O3 C14 C15 117.1(4) . .
C20 C15 C16 118.8(5) . .
C20 C15 C14 119.9(5) . .
C16 C15 C14 121.3(5) . .
C17 C16 C15 120.5(5) . .
C17 C16 H16 119.8 . .
C15 C16 H16 119.8 . .
C16 C17 C18 121.4(5) . .
C16 C17 H17 119.3 . .
C18 C17 H17 119.3 . .
C19 C18 C17 117.5(5) . .
C19 C18 C21 120.6(5) . .
C17 C18 C21 122.0(5) . .
C18 C19 C20 121.4(5) . .
C18 C19 H19 119.3 . .
C20 C19 H19 119.3 . .
C15 C20 C19 120.5(5) . .
C15 C20 H20 119.8 . .
C19 C20 H20 119.8 . .
C26 C21 C22 117.7(6) . .
C26 C21 C18 120.9(5) . .
C22 C21 C18 121.4(6) . .
C23 C22 C21 120.9(7) . .
C23 C22 H22 119.6 . .
C21 C22 H22 119.6 . .
C22 C23 C24 120.4(7) . .
C22 C23 H23 119.8 . .
C24 C23 H23 119.8 . .
C25 C24 C23 119.4(7) . .
C25 C24 H24 120.3 . .
C23 C24 H24 120.3 . .
C24 C25 C26 120.4(7) . .
C24 C25 H25 119.8 . .
C26 C25 H25 119.8 . .
C25 C26 C21 121.1(6) . .
C25 C26 H26 119.5 . .
C21 C26 H26 119.5 . .
C28 C27 N1 109.5(8) . .
C28 C27 H27A 109.8 . .
N1 C27 H27A 109.8 . .
C28 C27 H27B 109.8 . .
N1 C27 H27B 109.8 . .
H27A C27 H27B 108.2 . .
C27 C28 N2 108.9(8) . .
C27 C28 H28A 109.9 . .
N2 C28 H28A 109.9 . .
C27 C28 H28B 109.9 . .
N2 C28 H28B 109.9 . .
H28A C28 H28B 108.3 . .
N1 C29 C30 111.9(8) . .
N1 C29 H29A 109.2 . .
C30 C29 H29A 109.2 . .
N1 C29 H29B 109.2 . .
C30 C29 H29B 109.2 . .
H29A C29 H29B 107.9 . .
N2 C30 C29 109.8(8) . .
N2 C30 H30A 109.7 . .
C29 C30 H30A 109.7 . .
N2 C30 H30B 109.7 . .
C29 C30 H30B 109.7 . .
H30A C30 H30B 108.2 . .
N1 C31 C32 110.9(8) . .
N1 C31 H31A 109.5 . .
C32 C31 H31A 109.5 . .
N1 C31 H31B 109.5 . .
C32 C31 H31B 109.5 . .
H31A C31 H31B 108.0 . .
N2 C32 C31 111.6(8) . .
N2 C32 H32A 109.3 . .
C31 C32 H32A 109.3 . .
N2 C32 H32B 109.3 . .
C31 C32 H32B 109.3 . .
H32A C32 H32B 108.0 . .
C10 C33 C12 119.3(10) . .
C10 C33 H11 120.4 . .
C12 C33 H11 120.4 . .

loop_
_geom_bond_atom_site_label_1
_geom_bond_atom_site_label_2
_geom_bond_distance
_geom_bond_site_symmetry_2
Cu1 O3 1.977(3) 2
Cu1 O3 1.977(3) .
Cu1 O1 1.978(4) .
Cu1 O1 1.978(4) 2
Cu1 N1 2.187(5) .
Cu1 Cu2 2.6182(11) .
Cu2 O2 1.960(5) .
Cu2 O2 1.960(5) 2
Cu2 O4 1.989(4) .
Cu2 O4 1.989(4) 2
Cu2 N2 2.191(5) 1_545
O1 C1 1.274(6) .
O2 C1 1.272(6) .
O3 C14 1.264(6) .
O4 C14 1.255(6) .
N1 C29 1.416(11) 2
N1 C29 1.416(11) .
N1 C31 1.474(10) 2
N1 C31 1.474(10) .
N1 C27 1.542(11) .
N1 C27 1.542(11) 2
N2 C30 1.427(10) .
N2 C30 1.427(10) 2
N2 C32 1.429(11) 2
N2 C32 1.429(11) .
N2 C28 1.613(11) .
N2 C28 1.613(11) 2
N2 Cu2 2.191(5) 1_565
C1 C2 1.471(9) .
C2 C3 1.399(8) .
C2 C7 1.400(8) .
C3 C4 1.347(9) .
C3 H3 0.9500 .
C4 C5 1.412(8) .
C4 H4 0.9500 .
C5 C6 1.397(9) .
C5 C8 1.483(10) .
C6 C7 1.345(10) .
C6 H6 0.9500 .
C7 H7 0.9500 .
C8 C9 1.368(9) .
C8 C13 1.400(11) .
C9 C10 1.401(11) .
C9 H9 0.9500 .
C10 C33 1.316(12) .
C10 H10 0.9500 .
C12 C33 1.348(12) .
C12 C13 1.396(13) .
C12 H12 0.9500 .
C13 H13 0.9500 .
C14 C15 1.484(7) .
C15 C20 1.378(7) .
C15 C16 1.388(8) .
C16 C17 1.363(8) .
C16 H16 0.9500 .
C17 C18 1.400(8) .
C17 H17 0.9500 .
C18 C19 1.378(7) .
C18 C21 1.478(8) .
C19 C20 1.380(7) .
C19 H19 0.9500 .
C20 H20 0.9500 .
C21 C26 1.388(9) .
C21 C22 1.392(9) .
C22 C23 1.370(9) .
C22 H22 0.9500 .
C23 C24 1.389(11) .
C23 H23 0.9500 .
C24 C25 1.358(10) .
C24 H24 0.9500 .
C25 C26 1.385(9) .
C25 H25 0.9500 .
C26 H26 0.9500 .
C27 C28 1.535(13) .
C27 H27A 0.9900 .
C27 H27B 0.9900 .
C28 H28A 0.9900 .
C28 H28B 0.9900 .
C29 C30 1.561(13) .
C29 H29A 0.9900 .
C29 H29B 0.9900 .
C30 H30A 0.9900 .
C30 H30B 0.9900 .
C31 C32 1.522(12) .
C31 H31A 0.9900 .
C31 H31B 0.9900 .
C32 H32A 0.9900 .
C32 H32B 0.9900 .
C33 H11 0.9500 .

loop_
_geom_torsion_atom_site_label_1
_geom_torsion_atom_site_label_2
_geom_torsion_atom_site_label_3
_geom_torsion_atom_site_label_4
_geom_torsion
_geom_torsion_site_symmetry_1
_geom_torsion_site_symmetry_4
O3 Cu1 Cu2 O2 73.81(17) 2 .
O3 Cu1 Cu2 O2 -106.19(17) . .
O1 Cu1 Cu2 O2 -15.74(16) . .
O1 Cu1 Cu2 O2 164.26(16) 2 .
N1 Cu1 Cu2 O2 117(100) . .
O3 Cu1 Cu2 O2 -106.19(17) 2 2
O3 Cu1 Cu2 O2 73.81(17) . 2
O1 Cu1 Cu2 O2 164.26(16) . 2
O1 Cu1 Cu2 O2 -15.74(16) 2 2
N1 Cu1 Cu2 O2 -63(100) . 2
O3 Cu1 Cu2 O4 163.63(18) 2 .
O3 Cu1 Cu2 O4 -16.37(18) . .
O1 Cu1 Cu2 O4 74.09(17) . .
O1 Cu1 Cu2 O4 -105.91(17) 2 .
N1 Cu1 Cu2 O4 -153(100) . .
O3 Cu1 Cu2 O4 -16.37(18) 2 2
O3 Cu1 Cu2 O4 163.63(18) . 2
O1 Cu1 Cu2 O4 -105.91(17) . 2
O1 Cu1 Cu2 O4 74.09(17) 2 2
N1 Cu1 Cu2 O4 27(100) . 2
O3 Cu1 Cu2 N2 -119(100) 2 1_545
O3 Cu1 Cu2 N2 61(100) . 1_545
O1 Cu1 Cu2 N2 151(100) . 1_545
O1 Cu1 Cu2 N2 -29(100) 2 1_545
N1 Cu1 Cu2 N2 0(60) . 1_545
O3 Cu1 O1 C1 -66.4(4) 2 .
O3 Cu1 O1 C1 103.0(4) . .
O1 Cu1 O1 C1 18.3(4) 2 .
N1 Cu1 O1 C1 -161.7(4) . .
Cu2 Cu1 O1 C1 18.3(4) . .
O2 Cu2 O2 C1 19.0(4) 2 .
O4 Cu2 O2 C1 -63.4(4) . .
O4 Cu2 O2 C1 101.3(4) 2 .
N2 Cu2 O2 C1 -161.0(4) 1_545 .
Cu1 Cu2 O2 C1 19.0(4) . .
O3 Cu1 O3 C14 19.1(4) 2 .
O1 Cu1 O3 C14 -63.5(4) . .
O1 Cu1 O3 C14 101.8(4) 2 .
N1 Cu1 O3 C14 -160.9(4) . .
Cu2 Cu1 O3 C14 19.1(4) . .
O2 Cu2 O4 C14 104.7(5) . .
O2 Cu2 O4 C14 -65.0(5) 2 .
O4 Cu2 O4 C14 19.8(5) 2 .
N2 Cu2 O4 C14 -160.2(5) 1_545 .
Cu1 Cu2 O4 C14 19.8(5) . .
O3 Cu1 N1 C29 -135.3(7) 2 2
O3 Cu1 N1 C29 44.7(7) . 2
O1 Cu1 N1 C29 -45.7(7) . 2
O1 Cu1 N1 C29 134.3(7) 2 2
Cu2 Cu1 N1 C29 -178(100) . 2
O3 Cu1 N1 C29 44.7(7) 2 .
O3 Cu1 N1 C29 -135.3(7) . .
O1 Cu1 N1 C29 134.3(7) . .
O1 Cu1 N1 C29 -45.7(7) 2 .
Cu2 Cu1 N1 C29 2(100) . .
O3 Cu1 N1 C31 -9.6(6) 2 2
O3 Cu1 N1 C31 170.4(6) . 2
O1 Cu1 N1 C31 79.9(6) . 2
O1 Cu1 N1 C31 -100.1(6) 2 2
Cu2 Cu1 N1 C31 -53(100) . 2
O3 Cu1 N1 C31 170.4(6) 2 .
O3 Cu1 N1 C31 -9.6(6) . .
O1 Cu1 N1 C31 -100.1(6) . .
O1 Cu1 N1 C31 79.9(6) 2 .
Cu2 Cu1 N1 C31 127(100) . .
O3 Cu1 N1 C27 -72.8(5) 2 .
O3 Cu1 N1 C27 107.2(5) . .
O1 Cu1 N1 C27 16.8(5) . .
O1 Cu1 N1 C27 -163.2(5) 2 .
Cu2 Cu1 N1 C27 -116(100) . .
O3 Cu1 N1 C27 107.2(5) 2 2
O3 Cu1 N1 C27 -72.8(5) . 2
O1 Cu1 N1 C27 -163.2(5) . 2
O1 Cu1 N1 C27 16.8(5) 2 2
Cu2 Cu1 N1 C27 64(100) . 2
Cu2 O2 C1 O1 -11.3(7) . .
Cu2 O2 C1 C2 167.9(3) . .
Cu1 O1 C1 O2 -10.1(7) . .
Cu1 O1 C1 C2 170.7(4) . .
O2 C1 C2 C3 179.9(5) . .
O1 C1 C2 C3 -0.8(8) . .
O2 C1 C2 C7 -1.0(8) . .
O1 C1 C2 C7 178.3(5) . .
C7 C2 C3 C4 1.3(9) . .
C1 C2 C3 C4 -179.6(5) . .
C2 C3 C4 C5 -0.8(9) . .
C3 C4 C5 C6 -1.8(9) . .
C3 C4 C5 C8 178.2(6) . .
C4 C5 C6 C7 3.9(10) . .
C8 C5 C6 C7 -176.0(6) . .
C5 C6 C7 C2 -3.6(11) . .
C3 C2 C7 C6 0.9(10) . .
C1 C2 C7 C6 -178.2(6) . .
C6 C5 C8 C9 28.9(10) . .
C4 C5 C8 C9 -151.0(7) . .
C6 C5 C8 C13 -152.6(8) . .
C4 C5 C8 C13 27.4(10) . .
C13 C8 C9 C10 3.3(11) . .
C5 C8 C9 C10 -178.1(7) . .
C8 C9 C10 C33 -1.6(14) . .
C33 C12 C13 C8 -1.2(16) . .
C9 C8 C13 C12 -2.0(13) . .
C5 C8 C13 C12 179.5(8) . .
Cu2 O4 C14 O3 -11.8(9) . .
Cu2 O4 C14 C15 167.3(4) . .
Cu1 O3 C14 O4 -10.4(9) . .
Cu1 O3 C14 C15 170.4(4) . .
O4 C14 C15 C20 19.4(8) . .
O3 C14 C15 C20 -161.4(5) . .
O4 C14 C15 C16 -159.6(6) . .
O3 C14 C15 C16 19.7(8) . .
C20 C15 C16 C17 -0.4(9) . .
C14 C15 C16 C17 178.6(6) . .
C15 C16 C17 C18 2.0(10) . .
C16 C17 C18 C19 -1.8(9) . .
C16 C17 C18 C21 179.0(6) . .
C17 C18 C19 C20 0.0(9) . .
C21 C18 C19 C20 179.2(5) . .
C16 C15 C20 C19 -1.4(9) . .
C14 C15 C20 C19 179.7(5) . .
C18 C19 C20 C15 1.6(9) . .
C19 C18 C21 C26 49.3(8) . .
C17 C18 C21 C26 -131.5(6) . .
C19 C18 C21 C22 -129.8(6) . .
C17 C18 C21 C22 49.4(8) . .
C26 C21 C22 C23 -1.7(9) . .
C18 C21 C22 C23 177.4(6) . .
C21 C22 C23 C24 0.8(11) . .
C22 C23 C24 C25 0.7(11) . .
C23 C24 C25 C26 -1.2(10) . .
C24 C25 C26 C21 0.3(9) . .
C22 C21 C26 C25 1.1(8) . .
C18 C21 C26 C25 -178.0(5) . .
C29 N1 C27 C28 -75.5(9) 2 .
C29 N1 C27 C28 60.1(10) . .
C31 N1 C27 C28 74.7(9) 2 .
C31 N1 C27 C28 -59.6(10) . .
C27 N1 C27 C28 0.0(7) 2 .
Cu1 N1 C27 C28 -180.0(7) . .
N1 C27 C28 N2 -0.1(11) . .
C30 N2 C28 C27 -60.2(9) . .
C30 N2 C28 C27 78.0(9) 2 .
C32 N2 C28 C27 -77.5(9) 2 .
C32 N2 C28 C27 61.0(9) . .
C28 N2 C28 C27 0.0(7) 2 .
Cu2 N2 C28 C27 -180.0(7) 1_565 .
C29 N1 C29 C30 0.4(8) 2 .
C31 N1 C29 C30 -78.1(11) 2 .
C31 N1 C29 C30 54.5(12) . .
C27 N1 C29 C30 -61.8(12) . .
C27 N1 C29 C30 81.8(11) 2 .
Cu1 N1 C29 C30 -179.6(8) . .
C30 N2 C30 C29 0.4(8) 2 .
C32 N2 C30 C29 80.5(11) 2 .
C32 N2 C30 C29 -54.3(11) . .
C28 N2 C30 C29 60.6(11) . .
C28 N2 C30 C29 -77.5(10) 2 .
Cu2 N2 C30 C29 -179.6(8) 1_565 .
N1 C29 C30 N2 -0.7(15) . .
C29 N1 C31 C32 78.9(12) 2 .
C29 N1 C31 C32 -55.7(12) . .
C31 N1 C31 C32 -1.2(9) 2 .
C27 N1 C31 C32 61.1(12) . .
C27 N1 C31 C32 -82.9(11) 2 .
Cu1 N1 C31 C32 178.8(9) . .
C30 N2 C32 C31 53.5(13) . .
C30 N2 C32 C31 -81.4(12) 2 .
C32 N2 C32 C31 -1.2(9) 2 .
C28 N2 C32 C31 -62.1(12) . .
C28 N2 C32 C31 76.3(11) 2 .
Cu2 N2 C32 C31 178.8(9) 1_565 .
N1 C31 C32 N2 2.1(16) . .
C9 C10 C33 C12 -1.8(15) . .
C13 C12 C33 C10 3.1(15) . .
